data_2204022
loop_
_publ_author_name
'Bacsa, John'
'Zhao, Hanhua'
'Kim R. Dunbar'

_publ_section_title
;
 Bis(pyridin-2-ylmethanolato-\k^2^<i>N,O</i>)bis(trifluoroacetato)nickel(II)
;
_journal_issue 8
_journal_name_full 'Acta Crystallographica Section E'
_journal_page_first m1040
_journal_page_last m1042
_journal_paper_doi 10.1107/S160053680401565X
_journal_volume 60
_journal_year 2004
_chemical_formula_iupac '[Ni (C2 F3 O2)2 (C6 H7 N O)2]'
_chemical_formula_moiety 'C16 H14 F6 N2 Ni O6'
_chemical_formula_sum 'C16 H14 F6 N2 Ni O6'
_chemical_formula_weight 503.00
_chemical_name_systematic
;
Bis(pyridin-2-ylmethanolato-\k^2^N,O)bis(trifluoroacetato)nickel(II)
;
_space_group_IT_number 15
_symmetry_cell_setting monoclinic
_symmetry_space_group_name_Hall '-C 2yc'
_symmetry_space_group_name_H-M 'C 1 2/c 1'
_atom_sites_solution_hydrogens geom
_atom_sites_solution_primary direct
_atom_sites_solution_secondary difmap
_cell_angle_alpha 90.00
_cell_angle_beta 92.23(3)
_cell_angle_gamma 90.00
_cell_formula_units_Z 4
_cell_length_a 12.539(3)
_cell_length_b 11.113(2)
_cell_length_c 13.315(3)
_cell_measurement_reflns_used 2173
_cell_measurement_temperature 110(2)
_cell_measurement_theta_max 27.33
_cell_measurement_theta_min 2.35
_cell_volume 1854.0(7)
_computing_cell_refinement 'SAINT (Bruker, 2001)'
_computing_data_collection 'SMART (Bruker, 2001)'
_computing_data_reduction SAINT
_computing_molecular_graphics
;
X-SEED (Barbour, 2001) and SHELXTL (Bruker, 2000)
;
_computing_publication_material 'PLATON (Spek, 2003)'
_computing_structure_refinement 'SHELXL97 (Sheldrick, 1997)'
_computing_structure_solution 'SHELXS97 (Sheldrick, 1997)'
_diffrn_ambient_temperature 110(2)
_diffrn_measured_fraction_theta_full 0.978
_diffrn_measured_fraction_theta_max 0.978
_diffrn_measurement_device_type 'Bruker SMART 1K CCD'
_diffrn_measurement_method \w
_diffrn_radiation_monochromator graphite
_diffrn_radiation_source 'fine-focus sealed tube'
_diffrn_radiation_type MoK\a
_diffrn_radiation_wavelength 0.71073
_diffrn_reflns_av_R_equivalents 0.0236
_diffrn_reflns_av_sigmaI/netI 0.0330
_diffrn_reflns_limit_h_max 14
_diffrn_reflns_limit_h_min -16
_diffrn_reflns_limit_k_max 14
_diffrn_reflns_limit_k_min -11
_diffrn_reflns_limit_l_max 17
_diffrn_reflns_limit_l_min -12
_diffrn_reflns_number 4350
_diffrn_reflns_theta_full 27.19
_diffrn_reflns_theta_max 27.19
_diffrn_reflns_theta_min 2.45
_diffrn_standards_decay_% 0
_exptl_absorpt_coefficient_mu 1.145
_exptl_absorpt_correction_T_max 0.8654
_exptl_absorpt_correction_T_min 0.7325
_exptl_absorpt_correction_type multi-scan
_exptl_absorpt_process_details '(SADABS; Bruker, 2003)'
_exptl_crystal_colour blue
_exptl_crystal_density_diffrn 1.802
_exptl_crystal_density_method 'not measured'
_exptl_crystal_description prism
_exptl_crystal_F_000 1016
_exptl_crystal_size_max 0.29
_exptl_crystal_size_mid 0.26
_exptl_crystal_size_min 0.13
_refine_diff_density_max 0.350
_refine_diff_density_min -0.384
_refine_ls_extinction_method none
_refine_ls_goodness_of_fit_ref 1.092
_refine_ls_hydrogen_treatment refall
_refine_ls_matrix_type full
_refine_ls_number_parameters 172
_refine_ls_number_reflns 2012
_refine_ls_number_restraints 7
_refine_ls_restrained_S_all 1.090
_refine_ls_R_factor_all 0.0428
_refine_ls_R_factor_gt 0.0357
_refine_ls_shift/su_max 0.000
_refine_ls_shift/su_mean 0.000
_refine_ls_structure_factor_coef Fsqd
_refine_ls_weighting_details 'calc w = 1/[\s^2^(Fo^2^)+(0.022P)^2^+5.385P] where P = (Fo^2^+2Fc^2^)/3'
_refine_ls_weighting_scheme calc
_refine_ls_wR_factor_gt 0.0769
_refine_ls_wR_factor_ref 0.0797
_reflns_number_gt 1769
_reflns_number_total 2012
_reflns_threshold_expression I>2\s(I)
_cod_data_source_file fl6106.cif
_cod_data_source_block I
_cod_depositor_comments
;
The following automatic conversions were performed:
'_symmetry_cell_setting' value 'Monoclinic' changed to 'monoclinic'
according to '/home/saulius/struct/CIF-dictionaries/cif_core.dic'
dictionary named 'cif_core.dic' version 2.4.1 from 2010-06-29.

Automatic conversion script
Id: cif_fix_enum 1527 2010-12-29 10:47:43Z saulius 

The following automatic conversions were performed:

'_symmetry_cell_setting' value 'Monoclinic' changed to 'monoclinic'
according to /home/saulius/struct/CIF-dictionaries/cif_core.dic
dictionary named 'cif_core.dic' version 2.4.1 from 2010-06-29.

Automatic conversion script
Id: cif_fix_values 1715 2011-07-08 13:25:40Z adriana 
;
_cod_original_sg_symbol_H-M 'C 2/c'
_cod_database_code 2204022
_cod_database_fobs_code 2204022

loop_
_symmetry_equiv_pos_as_xyz
'x, y, z'
'-x, y, -z+1/2'
'x+1/2, y+1/2, z'
'-x+1/2, y+1/2, -z+1/2'
'-x, -y, -z'
'x, -y, z-1/2'
'-x+1/2, -y+1/2, -z'
'x+1/2, -y+1/2, z-1/2'

loop_
_atom_site_label
_atom_site_fract_x
_atom_site_fract_y
_atom_site_fract_z
_atom_site_U_iso_or_equiv
_atom_site_adp_type
_atom_site_calc_flag
_atom_site_refinement_flags
_atom_site_occupancy
_atom_site_type_symbol
Ni 0.2500 0.2500 0.5000 0.01265(12) Uani d S 1 Ni
C1 0.34235(18) 0.3032(2) 0.71040(18) 0.0172(5) Uani d D 1 C
O1 0.29328(13) 0.07126(14) 0.48525(12) 0.0168(3) Uani d D 1 O
H1 0.336(2) 0.3867(11) 0.6915(19) 0.018(7) Uiso d D 1 H
N1 0.31343(15) 0.21970(17) 0.64123(14) 0.0147(4) Uani d . 1 N
O2 0.10572(13) 0.18645(14) 0.55017(12) 0.0175(4) Uani d . 1 O
O3 0.01950(14) 0.36101(15) 0.57662(13) 0.0220(4) Uani d . 1 O
C2 0.3811(2) 0.2721(2) 0.80511(18) 0.0208(5) Uani d D 1 C
H2 0.403(2) 0.3328(19) 0.8536(17) 0.026(7) Uiso d D 1 H
C3 0.3905(2) 0.1509(2) 0.83010(18) 0.0230(5) Uani d D 1 C
H3 0.417(2) 0.129(2) 0.8969(11) 0.020(7) Uiso d D 1 H
C4 0.3623(2) 0.0649(2) 0.75832(18) 0.0201(5) Uani d D 1 C
H4 0.371(2) -0.0200(10) 0.7723(19) 0.017(7) Uiso d D 1 H
C5 0.32437(18) 0.1023(2) 0.66449(17) 0.0160(5) Uani d . 1 C
C6 0.2906(2) 0.0153(2) 0.58237(17) 0.0180(5) Uani d D 1 C
H6B 0.2177(10) -0.010(2) 0.5912(18) 0.014(6) Uiso d D 1 H
H6A 0.3394(18) -0.0522(17) 0.585(2) 0.024(7) Uiso d D 1 H
C7 0.03009(18) 0.2499(2) 0.57750(16) 0.0165(4) Uani d . 1 C
H7 0.3671(11) 0.082(3) 0.465(2) 0.043(9) Uiso d D 1 H
C8 -0.0672(2) 0.1794(2) 0.61510(18) 0.0207(5) Uani d . 1 C
F1 -0.14737(13) 0.18349(17) 0.54544(12) 0.0377(4) Uani d . 1 F
F2 -0.10545(12) 0.22762(15) 0.69808(11) 0.0295(4) Uani d . 1 F
F3 -0.04618(14) 0.06529(15) 0.63545(16) 0.0455(5) Uani d . 1 F

loop_
_atom_site_aniso_label
_atom_site_aniso_U_11
_atom_site_aniso_U_22
_atom_site_aniso_U_33
_atom_site_aniso_U_12
_atom_site_aniso_U_13
_atom_site_aniso_U_23
Ni 0.0126(2) 0.0130(2) 0.0124(2) 0.00082(16) 0.00055(14) 0.00089(16)
C1 0.0137(11) 0.0189(11) 0.0193(12) 0.0010(9) 0.0025(9) -0.0004(9)
O1 0.0178(8) 0.0157(8) 0.0167(8) -0.0002(7) -0.0002(6) 0.0005(6)
N1 0.0114(9) 0.0160(9) 0.0169(9) 0.0001(7) 0.0023(7) 0.0015(7)
O2 0.0154(8) 0.0166(8) 0.0207(8) 0.0006(6) 0.0031(7) 0.0009(6)
O3 0.0185(9) 0.0182(9) 0.0296(9) 0.0015(7) 0.0051(7) 0.0003(7)
C2 0.0189(12) 0.0279(14) 0.0155(11) -0.0020(10) 0.0006(9) -0.0046(9)
C3 0.0187(12) 0.0342(14) 0.0159(11) 0.0004(11) -0.0017(9) 0.0041(10)
C4 0.0173(12) 0.0234(12) 0.0196(12) 0.0004(10) 0.0007(9) 0.0066(10)
C5 0.0113(11) 0.0187(11) 0.0182(11) -0.0008(9) 0.0027(9) 0.0016(9)
C6 0.0200(13) 0.0171(11) 0.0169(11) 0.0028(9) -0.0003(9) 0.0030(9)
C7 0.0132(10) 0.0230(11) 0.0132(10) -0.0002(10) -0.0002(8) -0.0013(9)
C8 0.0166(12) 0.0246(13) 0.0211(12) -0.0017(10) 0.0030(9) -0.0004(10)
F1 0.0229(8) 0.0663(12) 0.0234(8) -0.0193(8) -0.0040(7) -0.0029(8)
F2 0.0233(8) 0.0454(10) 0.0205(7) -0.0044(7) 0.0082(6) -0.0013(7)
F3 0.0351(10) 0.0233(9) 0.0798(14) -0.0005(7) 0.0251(9) 0.0134(9)

loop_
_atom_type_symbol
_atom_type_description
_atom_type_scat_dispersion_real
_atom_type_scat_dispersion_imag
_atom_type_scat_source
C C 0.0033 0.0016 'International Tables Vol C Tables 4.2.6.8 and 6.1.1.4'
H H 0.0000 0.0000 'International Tables Vol C Tables 4.2.6.8 and 6.1.1.4'
N N 0.0061 0.0033 'International Tables Vol C Tables 4.2.6.8 and 6.1.1.4'
O O 0.0106 0.0060 'International Tables Vol C Tables 4.2.6.8 and 6.1.1.4'
Ni Ni 0.3393 1.1124 'International Tables Vol C Tables 4.2.6.8 and 6.1.1.4'
F F 0.0171 0.0103 'International Tables Vol C Tables 4.2.6.8 and 6.1.1.4'

loop_
_geom_angle_atom_site_label_1
_geom_angle_atom_site_label_2
_geom_angle_atom_site_label_3
_geom_angle_site_symmetry_1
_geom_angle_site_symmetry_3
_geom_angle
_geom_angle_publ_flag
N1 Ni N1 . 7_556 180.0 y
N1 Ni O1 . . 80.50(7) yes
N1 Ni O1 7_556 . 99.50(7) yes
N1 Ni O1 7_556 7_556 80.50(7) ?
O1 Ni O1 . 7_556 180.00(9) yes
N1 Ni O2 . 7_556 92.26(7) yes
N1 Ni O2 7_556 7_556 87.74(7) ?
O1 Ni O2 . 7_556 93.50(6) yes
O1 Ni O2 7_556 7_556 86.51(6) yes
N1 Ni O2 . . 87.74(7) yes
N1 Ni O2 7_556 . 92.26(7) yes
O1 Ni O2 . . 86.51(6) ?
O2 Ni O2 7_556 . 180.00(4) y
N1 C1 C2 . . 122.0(2) yes
N1 C1 H1 . . 117.9(16) ?
C2 C1 H1 . . 120.2(16) ?
C6 O1 Ni . . 108.34(13) ?
Ni O1 H7 . . 99(2) ?
C5 N1 C1 . . 119.2(2) yes
C5 N1 Ni . . 113.8(2) yes
C1 N1 Ni . . 127.0(2) yes
C7 O2 Ni . . 125.70(15) ?
C1 C2 C3 . . 119.0(2) yes
C1 C2 H2 . . 121.2(17) ?
C3 C2 H2 . . 119.8(17) ?
C4 C3 C2 . . 119.0(2) yes
C4 C3 H3 . . 121.9(16) ?
C2 C3 H3 . . 119.1(16) ?
C5 C4 C3 . . 119.0(2) yes
C5 C4 H4 . . 119.8(16) ?
C3 C4 H4 . . 121.2(15) ?
N1 C5 C4 . . 121.8(2) yes
N1 C5 C6 . . 115.6(2) yes
C4 C5 C6 . . 122.6(2) yes
O1 C6 C5 . . 111.0(2) yes
O1 C6 H6B . . 106.9(15) ?
C5 C6 H6B . . 109.7(15) ?
O1 C6 H6A . . 109.5(17) ?
C5 C6 H6A . . 108.0(16) ?
H6B C6 H6A . . 112(2) ?
O3 C7 O2 . . 129.9(2) yes
O3 C7 C8 . . 114.8(2) yes
O2 C7 C8 . . 115.2(2) yes
F3 C8 F2 . . 106.9(2) yes
F3 C8 F1 . . 108.2(2) yes
F2 C8 F1 . . 106.0(2) yes
F3 C8 C7 . . 113.4(2) yes
F2 C8 C7 . . 112.2(2) yes
F1 C8 C7 . . 109.8(2) yes

loop_
_geom_bond_atom_site_label_1
_geom_bond_atom_site_label_2
_geom_bond_site_symmetry_2
_geom_bond_distance
_geom_bond_publ_flag
Ni N1 . 2.041(2) yes
Ni N1 7_556 2.041(2) ?
Ni O1 . 2.070(2) yes
Ni O1 7_556 2.0705(16) ?
Ni O2 7_556 2.077(2) ?
Ni O2 . 2.077(2) yes
C1 N1 . 1.347(3) yes
C1 C2 . 1.377(3) yes
C1 H1 . 0.964(10) ?
O1 C6 . 1.437(3) yes
O1 H7 . 0.981(10) ?
N1 C5 . 1.346(3) yes
O2 C7 . 1.247(3) yes
O3 C7 . 1.242(3) yes
C2 C3 . 1.391(4) yes
C2 H2 . 0.967(10) ?
C3 C4 . 1.388(4) yes
C3 H3 . 0.969(10) ?
C4 C5 . 1.383(3) yes
C4 H4 . 0.967(10) ?
C5 C6 . 1.508(3) yes
C6 H6B . 0.967(10) ?
C6 H6A . 0.968(10) ?
C7 C8 . 1.549(3) yes
C8 F3 . 1.322(3) yes
C8 F2 . 1.333(3) yes
C8 F1 . 1.342(3) yes

loop_
_geom_hbond_atom_site_label_D
_geom_hbond_atom_site_label_H
_geom_hbond_atom_site_label_A
_geom_hbond_site_symmetry_A
_geom_hbond_distance_DH
_geom_hbond_distance_HA
_geom_hbond_distance_DA
_geom_hbond_angle_DHA
O1 H7 O3 7_556 0.981(10) 1.670(13) 2.628(2) 164(3)
